data_7209313
loop_
_publ_author_name
'Jeitschko, W.'
'Eschen, M.'

_publ_section_title
;
 Preparation and crystal structures of ternary rare earth silver andgold
 arsenides Ln Ag As2 and Ln Au As2 with Ln = La - Nd, Sm, Gd and Tb
;
_journal_name_full
;
Zeitschrift fuer Naturforschung, Teil B. Anorganische Chemie, Organische
 Chemie (42,1987-)
;
_journal_page_first 399
_journal_page_last 409
_journal_volume 58
_journal_year 2003
_chemical_formula_sum 'Ag As2 Pr'
_chemical_name_systematic 'Pr Ag As2'
_space_group_IT_number 62
_symmetry_space_group_name_Hall '-P 2ac 2n'
_symmetry_space_group_name_H-M 'P n m a'
_cell_angle_alpha 90
_cell_angle_beta 90
_cell_angle_gamma 90
_cell_formula_units_Z 4
_cell_length_a 21.073
_cell_length_b 4.0166
_cell_length_c 4.0781
_cell_volume 345.178
_citation_journal_id_ASTM ZNBSEN
_cod_data_source_file silver1-2_41.cif
_cod_data_source_block Ag1As2Pr1
_cod_original_cell_volume 345.1778
_cod_original_formula_sum 'Ag1 As2 Pr1'
_cod_database_code 7209313

loop_
_symmetry_equiv_pos_as_xyz
x,y,z
-x+1/2,-y,z+1/2
x+1/2,-y+1/2,-z+1/2
-x,y+1/2,-z
-x,-y,-z
x-1/2,y,-z-1/2
-x-1/2,y-1/2,z-1/2
x,-y-1/2,z

loop_
_atom_site_label
_atom_site_type_symbol
_atom_site_fract_x
_atom_site_fract_y
_atom_site_fract_z
_atom_site_occupancy
_atom_site_U_iso_or_equiv
As1 As-1 0.00161 0.25 0.2016 1 0.0
Pr1 Pr+3 0.11571 0.25 0.7253 1 0.0
Ag1 Ag+1 0.25021 0.25 0.2244 1 0.0
As2 As-3 0.33884 0.25 0.7247 1 0.0
